data_4020464
loop_
_publ_author_name
'Graham Sandford'
'Rachel Slater'
'Dmitrii S. Yufit'
'Judith A. K. Howard'
'Antonio Vong'

_publ_section_title
;
 Tetrahydropyrido[3,4-b]pyrazine Scaffolds from Pentafluoropyridine
;
_journal_name_full 'Journal of Organic Chemistry'
_journal_page_first 7208
_journal_page_last 7216
_journal_paper_doi 10.1021/jo0508696
_journal_volume 70
_journal_year 2005
_chemical_formula_moiety 'C10 H13 F2 N3 O'
_chemical_formula_sum 'C10 H13 F2 N3 O'
_chemical_formula_weight 229.23
_chemical_melting_point 46.2(3)
_space_group_IT_number 14
_symmetry_cell_setting monoclinic
_symmetry_space_group_name_Hall '-P 2ybc'
_symmetry_space_group_name_H-M 'P 1 21/c 1'
_cell_angle_alpha 90.00
_cell_angle_beta 96.62(2)
_cell_angle_gamma 90.00
_cell_formula_units_Z 4
_cell_length_a 5.3233(2)
_cell_length_b 13.1981(5)
_cell_length_c 14.7664(6)
_cell_measurement_temperature 120(2)
_cell_volume 1030.53(7)
_diffrn_ambient_temperature 120(2)
_exptl_crystal_density_diffrn 1.478
_cod_depositor_comments
;
The following automatic conversions were performed:

'_chemical_melting_point' value '46-46.5' was changed to '46.2(3)' -
the average value was taken and precision was estimated.

Automatic conversion script
Id: cif_fix_values 1646 2011-03-28 12:23:43Z adriana 
;
_cod_original_sg_symbol_H-M 'P 21/c'
_cod_database_code 4020464

loop_
_symmetry_equiv_pos_as_xyz
'x, y, z'
'-x, y+1/2, -z+1/2'
'-x, -y, -z'
'x, -y-1/2, z-1/2'

loop_
_atom_site_label
_atom_site_type_symbol
_atom_site_fract_x
_atom_site_fract_y
_atom_site_fract_z
_atom_site_U_iso_or_equiv
_atom_site_adp_type
_atom_site_occupancy
_atom_site_symmetry_multiplicity
_atom_site_calc_flag
_atom_site_refinement_flags
_atom_site_disorder_assembly
_atom_site_disorder_group
F5 F 0.8471(2) 0.57533(7) 0.73726(7) 0.0423(3) Uani 1 1 d . . .
F8 F 0.22660(19) 0.73817(8) 0.46628(6) 0.0357(3) Uani 1 1 d . . .
O1 O 0.4617(3) 0.47374(8) 0.65562(9) 0.0379(3) Uani 1 1 d . . .
N1 N 0.6004(3) 0.86479(9) 0.54009(9) 0.0264(3) Uani 1 1 d . . .
N4 N 0.9484(3) 0.77958(10) 0.68414(9) 0.0305(3) Uani 1 1 d . . .
N7 N 0.3430(3) 0.60716(10) 0.55741(9) 0.0281(3) Uani 1 1 d . . .
C2 C 0.7504(4) 0.92679(12) 0.60868(13) 0.0325(4) Uani 1 1 d . . .
C3 C 0.9987(4) 0.87679(13) 0.64268(14) 0.0328(4) Uani 1 1 d . . .
C5 C 0.7013(3) 0.62237(11) 0.66784(10) 0.0260(4) Uani 1 1 d . . .
C6 C 0.4995(3) 0.56883(11) 0.62488(11) 0.0274(4) Uani 1 1 d . . .
C8 C 0.3919(3) 0.70069(12) 0.53495(10) 0.0249(4) Uani 1 1 d . . .
C9 C 0.5843(3) 0.76315(11) 0.57099(10) 0.0215(3) Uani 1 1 d . . .
C10 C 0.7544(3) 0.72202(11) 0.64304(10) 0.0227(3) Uani 1 1 d . . .
C11 C 0.6829(4) 0.87407(14) 0.44890(13) 0.0341(4) Uani 1 1 d . . .
C12 C 1.1421(4) 0.74207(17) 0.75335(13) 0.0358(4) Uani 1 1 d . . .
C13 C 0.2371(4) 0.42289(14) 0.61363(16) 0.0411(5) Uani 1 1 d . . .
H21 H 0.657(3) 0.9390(12) 0.6623(11) 0.024(4) Uiso 1 1 d . . .
H22 H 0.782(4) 0.9937(15) 0.5807(13) 0.041(5) Uiso 1 1 d . . .
H31 H 1.100(4) 0.9180(14) 0.6907(13) 0.039(5) Uiso 1 1 d . . .
H32 H 1.108(3) 0.8672(13) 0.5911(12) 0.027(5) Uiso 1 1 d . . .
H111 H 0.673(4) 0.9447(16) 0.4294(14) 0.046(6) Uiso 1 1 d . . .
H112 H 0.572(4) 0.8327(15) 0.4056(13) 0.041(5) Uiso 1 1 d . . .
H113 H 0.858(4) 0.8530(15) 0.4479(13) 0.043(6) Uiso 1 1 d . . .
H121 H 1.252(5) 0.6892(17) 0.7301(15) 0.059(7) Uiso 1 1 d . . .
H122 H 1.066(4) 0.7151(16) 0.8039(15) 0.052(6) Uiso 1 1 d . . .
H123 H 1.244(4) 0.7996(17) 0.7765(15) 0.058(7) Uiso 1 1 d . . .
H131 H 0.242(4) 0.4156(15) 0.5485(15) 0.046(6) Uiso 1 1 d . . .
H132 H 0.248(4) 0.3548(17) 0.6446(14) 0.054(6) Uiso 1 1 d . . .
H133 H 0.085(4) 0.4610(16) 0.6216(14) 0.051(6) Uiso 1 1 d . . .

loop_
_atom_site_aniso_label
_atom_site_aniso_U_11
_atom_site_aniso_U_22
_atom_site_aniso_U_33
_atom_site_aniso_U_23
_atom_site_aniso_U_13
_atom_site_aniso_U_12
F5 0.0569(7) 0.0294(5) 0.0371(6) 0.0109(4) -0.0093(5) 0.0070(5)
F8 0.0353(6) 0.0381(6) 0.0307(5) 0.0006(4) -0.0086(4) 0.0042(5)
O1 0.0517(9) 0.0205(6) 0.0434(7) 0.0024(5) 0.0134(6) -0.0049(5)
N1 0.0320(8) 0.0187(6) 0.0290(7) 0.0047(5) 0.0055(6) 0.0025(6)
N4 0.0300(8) 0.0261(7) 0.0335(7) -0.0023(6) -0.0044(6) 0.0006(6)
N7 0.0307(8) 0.0241(7) 0.0303(7) -0.0046(6) 0.0073(6) -0.0023(6)
C2 0.0390(10) 0.0170(7) 0.0427(10) -0.0009(7) 0.0095(9) 0.0004(7)
C3 0.0334(10) 0.0228(8) 0.0419(10) -0.0070(7) 0.0038(9) -0.0040(7)
C5 0.0333(9) 0.0216(7) 0.0229(8) 0.0041(6) 0.0025(7) 0.0078(7)
C6 0.0369(10) 0.0181(7) 0.0294(8) -0.0013(6) 0.0134(8) 0.0001(7)
C8 0.0264(9) 0.0263(8) 0.0220(7) -0.0012(6) 0.0021(7) 0.0051(7)
C9 0.0251(8) 0.0177(7) 0.0224(7) 0.0010(6) 0.0053(6) 0.0036(6)
C10 0.0251(9) 0.0198(7) 0.0236(7) -0.0017(6) 0.0047(7) 0.0043(6)
C11 0.0387(11) 0.0302(9) 0.0348(9) 0.0108(8) 0.0108(9) 0.0080(8)
C12 0.0296(10) 0.0497(12) 0.0269(9) -0.0027(8) -0.0011(8) 0.0030(9)
C13 0.0492(13) 0.0235(9) 0.0544(12) -0.0064(9) 0.0220(10) -0.0098(9)

loop_
_geom_bond_atom_site_label_1
_geom_bond_atom_site_label_2
_geom_bond_distance
_geom_bond_site_symmetry_2
_geom_bond_publ_flag
F5 C5 1.3620(17) . ?
F8 C8 1.3571(18) . ?
O1 C6 1.3574(19) . ?
O1 C13 1.447(2) . ?
N1 C9 1.4227(18) . ?
N1 C2 1.465(2) . ?
N1 C11 1.469(2) . ?
N4 C10 1.367(2) . ?
N4 C12 1.453(2) . ?
N4 C3 1.459(2) . ?
N7 C8 1.312(2) . ?
N7 C6 1.323(2) . ?
C2 C3 1.510(3) . ?
C2 H21 0.996(18) . ?
C2 H22 1.00(2) . ?
C3 H31 1.000(19) . ?
C3 H32 1.019(19) . ?
C5 C6 1.378(2) . ?
C5 C10 1.403(2) . ?
C8 C9 1.373(2) . ?
C9 C10 1.423(2) . ?
C11 H111 0.97(2) . ?
C11 H112 0.98(2) . ?
C11 H113 0.97(2) . ?
C12 H121 1.00(2) . ?
C12 H122 0.96(2) . ?
C12 H123 0.97(2) . ?
C13 H131 0.97(2) . ?
C13 H132 1.01(2) . ?
C13 H133 0.97(2) . ?

loop_
_cod_related_entry_id
_cod_related_entry_database
_cod_related_entry_code
1 ChemSpider 9754275
